data_7715935
loop_
_publ_author_name
'Grasruck, Alexander'
'Schall, Kristina'
'Heinemann, Frank W.'
'Langer, Jens'
'Herrera, Alberto'
'Frie&#xdf;, Sybille'
'Schmid, G&#xfc;nter'
'Dorta, Romano'

_publ_section_title
;
 Dibenzoazepine hydrazine is a building block for <i>N</i>-alkene hybrid
 ligands: exploratory syntheses of complexes of Cu, Fe, and Li.
;
_journal_issue 20
_journal_name_full 'Dalton transactions (Cambridge, England : 2003)'
_journal_page_first 8642
_journal_page_last 8656
_journal_paper_doi 10.1039/d4dt00749b
_journal_volume 53
_journal_year 2024
_chemical_formula_moiety 'C30 H22 N4'
_chemical_formula_sum 'C30 H22 N4'
_chemical_formula_weight 438.51
_chemical_properties_physical Heat-sensitive
_space_group_crystal_system triclinic
_space_group_IT_number 2
_space_group_name_Hall '-P 1'
_space_group_name_H-M_alt 'P -1'
_atom_sites_solution_hydrogens geom
_atom_sites_solution_primary direct
_audit_creation_date 2023-10-12
_audit_creation_method
;
Olex2 1.5
(compiled 2023.08.24 svn.re1ec1418 for OlexSys, GUI svn.r6817)
;
_audit_update_record
;
2024-03-07 deposited with the CCDC.	2024-04-19 downloaded from the CCDC.
;
_cell_angle_alpha 100.479(2)
_cell_angle_beta 113.912(2)
_cell_angle_gamma 98.710(2)
_cell_formula_units_Z 2
_cell_length_a 10.1577(4)
_cell_length_b 11.1480(4)
_cell_length_c 11.4751(4)
_cell_measurement_reflns_used 9585
_cell_measurement_temperature 100.15
_cell_measurement_theta_max 28.70
_cell_measurement_theta_min 2.26
_cell_volume 1130.84(8)
_computing_cell_refinement 'Bruker SAINT'
_computing_data_collection 'Bruker APEX2'
_computing_data_reduction 'Bruker SAINT'
_computing_molecular_graphics 'SHELXTL 6.12 (Bruker AXS, 2002)'
_computing_publication_material 'Olex2 (Dolomanov et al., 2009)'
_computing_structure_refinement 'SHELXL-2018/3 (Sheldrick, 2015)'
_computing_structure_solution 'SHELX XT 2014/5 (Sheldrick, 2015)'
_diffrn_ambient_temperature 100(2)
_diffrn_detector_area_resol_mean 83.33
_diffrn_measured_fraction_theta_full 0.999
_diffrn_measured_fraction_theta_max 0.980
_diffrn_measurement_device_type 'Bruker Smart APEX II CCD area detector'
_diffrn_measurement_method 'phi and omega scans'
_diffrn_radiation_monochromator 'Triumph curved graphite'
_diffrn_radiation_type MoK\a
_diffrn_radiation_wavelength 0.71073
_diffrn_reflns_av_R_equivalents 0.0261
_diffrn_reflns_av_unetI/netI 0.0181
_diffrn_reflns_Laue_measured_fraction_full 0.999
_diffrn_reflns_Laue_measured_fraction_max 0.980
_diffrn_reflns_limit_h_max 13
_diffrn_reflns_limit_h_min -13
_diffrn_reflns_limit_k_max 15
_diffrn_reflns_limit_k_min -15
_diffrn_reflns_limit_l_max 15
_diffrn_reflns_limit_l_min -15
_diffrn_reflns_number 60824
_diffrn_reflns_point_group_measured_fraction_full 0.999
_diffrn_reflns_point_group_measured_fraction_max 0.980
_diffrn_reflns_theta_full 25.242
_diffrn_reflns_theta_max 28.709
_diffrn_reflns_theta_min 1.919
_diffrn_source 'fine-focus sealed tube'
_diffrn_standards_number 0
_exptl_absorpt_coefficient_mu 0.077
_exptl_absorpt_correction_T_max 0.7458
_exptl_absorpt_correction_T_min 0.7004
_exptl_absorpt_correction_type multi-scan
_exptl_absorpt_process_details
;
SADABS-2014/5 (Bruker,2014/5) was used for absorption correction.
wR2(int) was 0.0410 before and 0.0376 after correction.
The Ratio of minimum to maximum transmission is 0.9391.
The \l/2 correction factor is Not present.
;
_exptl_crystal_colour yellow
_exptl_crystal_density_diffrn 1.288
_exptl_crystal_description block
_exptl_crystal_F_000 460
_exptl_crystal_recrystallization_method 'Re-crystallisation from solvent: n-pentane, chloroform'
_exptl_crystal_size_max 0.28
_exptl_crystal_size_mid 0.20
_exptl_crystal_size_min 0.09
_refine_diff_density_max 0.314
_refine_diff_density_min -0.213
_refine_diff_density_rms 0.042
_refine_ls_extinction_method none
_refine_ls_goodness_of_fit_ref 1.033
_refine_ls_hydrogen_treatment constr
_refine_ls_matrix_type full
_refine_ls_number_parameters 307
_refine_ls_number_reflns 5741
_refine_ls_number_restraints 0
_refine_ls_restrained_S_all 1.033
_refine_ls_R_factor_all 0.0508
_refine_ls_R_factor_gt 0.0387
_refine_ls_shift/su_max 0.001
_refine_ls_shift/su_mean 0.000
_refine_ls_structure_factor_coef Fsqd
_refine_ls_weighting_details 'w=1/[\s^2^(Fo^2^)+(0.0407P)^2^+0.5113P] where P=(Fo^2^+2Fc^2^)/3'
_refine_ls_weighting_scheme calc
_refine_ls_wR_factor_gt 0.0907
_refine_ls_wR_factor_ref 0.0974
_reflns_Friedel_coverage 0.000
_reflns_number_gt 4765
_reflns_number_total 5741
_reflns_threshold_expression 'I > 2\s(I)'
_cod_data_source_file d4dt00749b2.cif
_cod_data_source_block rd1619
_cod_depositor_comments 'Adding full bibliography for 7715932--7715940.cif.'
_cod_original_cell_volume 1130.84(7)
_cod_database_code 7715935
_shelx_shelxl_version_number 2018/3
_shelx_space_group_comment
;
The symmetry employed for this shelxl refinement is uniquely defined
by the following loop, which should always be used as a source of
symmetry information in preference to the above space-group names.
They are only intended as comments.
;
_shelx_estimated_absorpt_t_max 0.993
_shelx_estimated_absorpt_t_min 0.979
_olex2_refinement_description
;
1. Fixed Uiso
 At 1.2 times of:
  All C(H) groups
2.a Aromatic/amide H refined with riding coordinates:
 C2(H2), C3(H3), C4(H4), C5(H5), C7(H7), C8(H8), C10(H10), C11(H11), C12(H12),
 C13(H13), C15(H15), C17(H17), C18(H18), C19(H19), C20(H20), C22(H22), C23(H23),
  C25(H25), C26(H26), C27(H27), C28(H28), C30(H30)
;
_olex2_submission_special_instructions 'No special instructions were received'

loop_
_space_group_symop_operation_xyz
'x, y, z'
'-x, -y, -z'

loop_
_atom_site_label
_atom_site_type_symbol
_atom_site_fract_x
_atom_site_fract_y
_atom_site_fract_z
_atom_site_U_iso_or_equiv
_atom_site_adp_type
_atom_site_occupancy
_atom_site_site_symmetry_order
_atom_site_calc_flag
_atom_site_refinement_flags_posn
_atom_site_refinement_flags_adp
_atom_site_refinement_flags_occupancy
_atom_site_disorder_assembly
_atom_site_disorder_group
N1 N 1.00107(10) 0.13472(8) 0.30177(9) 0.01492(18) Uani 1 1 d . . . . .
N2 N 1.04823(10) 0.06473(8) 0.39079(9) 0.01491(18) Uani 1 1 d . . . . .
C1 C 1.10105(12) 0.16516(9) 0.24675(11) 0.0149(2) Uani 1 1 d . . . . .
C2 C 1.25364(12) 0.19445(10) 0.32513(11) 0.0174(2) Uani 1 1 d . . . . .
H2 H 1.291987 0.200083 0.416992 0.021 Uiso 1 1 calc R U . . .
C3 C 1.35015(13) 0.21549(10) 0.26885(12) 0.0199(2) Uani 1 1 d . . . . .
H3 H 1.454634 0.236246 0.322352 0.024 Uiso 1 1 calc R U . . .
C4 C 1.29365(14) 0.20612(11) 0.13428(12) 0.0221(2) Uani 1 1 d . . . . .
H4 H 1.359426 0.218731 0.095326 0.026 Uiso 1 1 calc R U . . .
C5 C 1.14149(14) 0.17841(11) 0.05697(12) 0.0213(2) Uani 1 1 d . . . . .
H5 H 1.104106 0.172514 -0.034892 0.026 Uiso 1 1 calc R U . . .
C6 C 1.04120(13) 0.15884(10) 0.11120(11) 0.0169(2) Uani 1 1 d . . . . .
C7 C 0.88126(13) 0.13114(10) 0.02578(11) 0.0202(2) Uani 1 1 d . . . . .
H7 H 0.848279 0.088719 -0.064553 0.024 Uiso 1 1 calc R U . . .
C8 C 0.77586(13) 0.15886(11) 0.06055(11) 0.0209(2) Uani 1 1 d . . . . .
H8 H 0.676312 0.131406 -0.007125 0.025 Uiso 1 1 calc R U . . .
C9 C 0.79762(12) 0.22681(10) 0.19146(11) 0.0176(2) Uani 1 1 d . . . . .
C10 C 0.70549(13) 0.30655(12) 0.20054(13) 0.0229(2) Uani 1 1 d . . . . .
H10 H 0.625709 0.310192 0.121949 0.028 Uiso 1 1 calc R U . . .
C11 C 0.72837(14) 0.37992(12) 0.32142(13) 0.0245(3) Uani 1 1 d . . . . .
H11 H 0.664084 0.432491 0.325457 0.029 Uiso 1 1 calc R U . . .
C12 C 0.84578(13) 0.37637(11) 0.43691(12) 0.0218(2) Uani 1 1 d . . . . .
H12 H 0.862878 0.427693 0.519924 0.026 Uiso 1 1 calc R U . . .
C13 C 0.93787(12) 0.29807(10) 0.43103(11) 0.0178(2) Uani 1 1 d . . . . .
H13 H 1.019034 0.296812 0.509923 0.021 Uiso 1 1 calc R U . . .
C14 C 0.91175(11) 0.22101(10) 0.30951(11) 0.0151(2) Uani 1 1 d . . . . .
C15 C 0.97566(12) 0.04029(10) 0.45707(10) 0.0152(2) Uani 1 1 d . . . . .
H15 H 0.893101 0.074145 0.449620 0.018 Uiso 1 1 calc R U . . .
N3 N 0.57644(10) 0.33990(9) 0.68270(10) 0.0185(2) Uani 1 1 d . . . . .
N4 N 0.49235(10) 0.40452(8) 0.60353(9) 0.01504(18) Uani 1 1 d . . . . .
C16 C 0.50208(12) 0.26641(10) 0.73743(11) 0.0164(2) Uani 1 1 d . . . . .
C17 C 0.42169(13) 0.31842(11) 0.79761(12) 0.0208(2) Uani 1 1 d . . . . .
H17 H 0.422828 0.405177 0.808534 0.025 Uiso 1 1 calc R U . . .
C18 C 0.33980(13) 0.24370(12) 0.84173(12) 0.0230(2) Uani 1 1 d . . . . .
H18 H 0.285232 0.279556 0.883017 0.028 Uiso 1 1 calc R U . . .
C19 C 0.33731(13) 0.11650(11) 0.82574(12) 0.0220(2) Uani 1 1 d . . . . .
H19 H 0.280588 0.065219 0.855259 0.026 Uiso 1 1 calc R U . . .
C20 C 0.41794(13) 0.06538(11) 0.76660(11) 0.0203(2) Uani 1 1 d . . . . .
H20 H 0.415631 -0.021582 0.755646 0.024 Uiso 1 1 calc R U . . .
C21 C 0.50346(12) 0.13888(10) 0.72216(11) 0.0169(2) Uani 1 1 d . . . . .
C22 C 0.58697(13) 0.07917(10) 0.66141(11) 0.0198(2) Uani 1 1 d . . . . .
H22 H 0.548097 -0.008811 0.620740 0.024 Uiso 1 1 calc R U . . .
C23 C 0.71115(13) 0.13139(11) 0.65505(11) 0.0195(2) Uani 1 1 d . . . . .
H23 H 0.747227 0.076639 0.608310 0.023 Uiso 1 1 calc R U . . .
C24 C 0.79726(12) 0.26279(10) 0.71175(11) 0.0166(2) Uani 1 1 d . . . . .
C25 C 0.95110(13) 0.29095(11) 0.75137(12) 0.0208(2) Uani 1 1 d . . . . .
H25 H 0.996112 0.224957 0.735817 0.025 Uiso 1 1 calc R U . . .
C26 C 1.03838(13) 0.41306(12) 0.81266(13) 0.0240(3) Uani 1 1 d . . . . .
H26 H 1.142010 0.430351 0.837314 0.029 Uiso 1 1 calc R U . . .
C27 C 0.97491(13) 0.51044(11) 0.83823(12) 0.0231(2) Uani 1 1 d . . . . .
H27 H 1.035451 0.593766 0.883108 0.028 Uiso 1 1 calc R U . . .
C28 C 0.82302(13) 0.48549(10) 0.79802(11) 0.0192(2) Uani 1 1 d . . . . .
H28 H 0.779193 0.551919 0.815055 0.023 Uiso 1 1 calc R U . . .
C29 C 0.73422(12) 0.36310(10) 0.73258(11) 0.0155(2) Uani 1 1 d . . . . .
C30 C 0.54792(12) 0.47066(10) 0.54520(10) 0.0154(2) Uani 1 1 d . . . . .
H30 H 0.648891 0.480252 0.561451 0.019 Uiso 1 1 calc R U . . .

loop_
_atom_site_aniso_label
_atom_site_aniso_U_11
_atom_site_aniso_U_22
_atom_site_aniso_U_33
_atom_site_aniso_U_23
_atom_site_aniso_U_13
_atom_site_aniso_U_12
N1 0.0171(4) 0.0176(4) 0.0154(4) 0.0089(3) 0.0097(4) 0.0066(3)
N2 0.0169(4) 0.0152(4) 0.0136(4) 0.0066(3) 0.0065(4) 0.0043(3)
C1 0.0200(5) 0.0120(5) 0.0164(5) 0.0046(4) 0.0113(4) 0.0043(4)
C2 0.0202(5) 0.0164(5) 0.0173(5) 0.0052(4) 0.0099(4) 0.0041(4)
C3 0.0200(5) 0.0169(5) 0.0259(6) 0.0063(4) 0.0133(5) 0.0039(4)
C4 0.0292(6) 0.0196(5) 0.0273(6) 0.0086(4) 0.0211(5) 0.0065(5)
C5 0.0314(6) 0.0202(5) 0.0176(5) 0.0067(4) 0.0155(5) 0.0063(5)
C6 0.0230(5) 0.0130(5) 0.0168(5) 0.0048(4) 0.0105(4) 0.0040(4)
C7 0.0261(6) 0.0182(5) 0.0135(5) 0.0053(4) 0.0069(5) 0.0018(4)
C8 0.0184(5) 0.0222(5) 0.0171(5) 0.0095(4) 0.0029(4) 0.0003(4)
C9 0.0148(5) 0.0190(5) 0.0206(6) 0.0101(4) 0.0083(4) 0.0019(4)
C10 0.0162(5) 0.0297(6) 0.0297(6) 0.0192(5) 0.0111(5) 0.0084(5)
C11 0.0241(6) 0.0260(6) 0.0380(7) 0.0182(5) 0.0213(6) 0.0136(5)
C12 0.0256(6) 0.0196(5) 0.0284(6) 0.0088(5) 0.0184(5) 0.0072(5)
C13 0.0181(5) 0.0184(5) 0.0193(5) 0.0071(4) 0.0099(4) 0.0044(4)
C14 0.0138(5) 0.0150(5) 0.0200(5) 0.0088(4) 0.0092(4) 0.0036(4)
C15 0.0155(5) 0.0167(5) 0.0149(5) 0.0061(4) 0.0074(4) 0.0046(4)
N3 0.0161(4) 0.0220(5) 0.0248(5) 0.0165(4) 0.0107(4) 0.0085(4)
N4 0.0175(4) 0.0151(4) 0.0148(4) 0.0070(3) 0.0072(4) 0.0069(3)
C16 0.0138(5) 0.0198(5) 0.0161(5) 0.0100(4) 0.0052(4) 0.0032(4)
C17 0.0215(5) 0.0217(5) 0.0254(6) 0.0132(5) 0.0122(5) 0.0094(4)
C18 0.0192(5) 0.0322(6) 0.0247(6) 0.0152(5) 0.0123(5) 0.0097(5)
C19 0.0167(5) 0.0272(6) 0.0222(6) 0.0131(5) 0.0074(5) 0.0011(4)
C20 0.0187(5) 0.0180(5) 0.0196(6) 0.0079(4) 0.0043(4) 0.0001(4)
C21 0.0151(5) 0.0187(5) 0.0135(5) 0.0064(4) 0.0031(4) 0.0021(4)
C22 0.0243(6) 0.0161(5) 0.0161(5) 0.0042(4) 0.0064(5) 0.0042(4)
C23 0.0248(6) 0.0190(5) 0.0168(5) 0.0049(4) 0.0100(5) 0.0091(4)
C24 0.0186(5) 0.0200(5) 0.0147(5) 0.0081(4) 0.0085(4) 0.0071(4)
C25 0.0209(5) 0.0248(6) 0.0237(6) 0.0122(5) 0.0122(5) 0.0121(5)
C26 0.0158(5) 0.0298(6) 0.0295(7) 0.0154(5) 0.0094(5) 0.0073(5)
C27 0.0211(6) 0.0206(5) 0.0252(6) 0.0098(5) 0.0073(5) 0.0025(4)
C28 0.0227(6) 0.0183(5) 0.0208(6) 0.0091(4) 0.0111(5) 0.0078(4)
C29 0.0155(5) 0.0202(5) 0.0157(5) 0.0106(4) 0.0083(4) 0.0067(4)
C30 0.0170(5) 0.0163(5) 0.0166(5) 0.0065(4) 0.0093(4) 0.0066(4)

loop_
_atom_type_symbol
_atom_type_description
_atom_type_scat_dispersion_real
_atom_type_scat_dispersion_imag
_atom_type_scat_source
C C 0.0033 0.0016 'International Tables Vol C Tables 4.2.6.8 and 6.1.1.4'
H H 0.0000 0.0000 'International Tables Vol C Tables 4.2.6.8 and 6.1.1.4'
N N 0.0061 0.0033 'International Tables Vol C Tables 4.2.6.8 and 6.1.1.4'

loop_
_geom_angle_atom_site_label_1
_geom_angle_atom_site_label_2
_geom_angle_atom_site_label_3
_geom_angle
_geom_angle_site_symmetry_1
_geom_angle_site_symmetry_3
_geom_angle_publ_flag
N2 N1 C1 113.37(8) . . ?
N2 N1 C14 123.22(8) . . ?
C1 N1 C14 116.59(8) . . ?
C15 N2 N1 119.95(9) . . ?
C2 C1 N1 120.15(9) . . ?
C2 C1 C6 121.35(10) . . ?
C6 C1 N1 118.44(10) . . ?
C1 C2 H2 120.1 . . ?
C1 C2 C3 119.83(10) . . ?
C3 C2 H2 120.1 . . ?
C2 C3 H3 120.0 . . ?
C4 C3 C2 119.92(11) . . ?
C4 C3 H3 120.0 . . ?
C3 C4 H4 120.0 . . ?
C5 C4 C3 119.98(10) . . ?
C5 C4 H4 120.0 . . ?
C4 C5 H5 119.3 . . ?
C4 C5 C6 121.50(11) . . ?
C6 C5 H5 119.3 . . ?
C1 C6 C7 123.08(10) . . ?
C5 C6 C1 117.38(10) . . ?
C5 C6 C7 119.53(10) . . ?
C6 C7 H7 116.3 . . ?
C8 C7 C6 127.40(11) . . ?
C8 C7 H7 116.3 . . ?
C7 C8 H8 116.5 . . ?
C7 C8 C9 127.09(11) . . ?
C9 C8 H8 116.5 . . ?
C10 C9 C8 119.20(10) . . ?
C14 C9 C8 122.90(10) . . ?
C14 C9 C10 117.83(11) . . ?
C9 C10 H10 119.3 . . ?
C11 C10 C9 121.47(11) . . ?
C11 C10 H10 119.3 . . ?
C10 C11 H11 120.1 . . ?
C10 C11 C12 119.73(11) . . ?
C12 C11 H11 120.1 . . ?
C11 C12 H12 120.0 . . ?
C13 C12 C11 120.05(11) . . ?
C13 C12 H12 120.0 . . ?
C12 C13 H13 119.9 . . ?
C12 C13 C14 120.18(11) . . ?
C14 C13 H13 119.9 . . ?
C9 C14 N1 118.24(10) . . ?
C13 C14 N1 121.13(10) . . ?
C13 C14 C9 120.62(10) . . ?
N2 C15 C15 117.67(12) . 2_756 ?
N2 C15 H15 121.2 . . ?
C15 C15 H15 121.2 2_756 . ?
N4 N3 C16 114.88(9) . . ?
N4 N3 C29 123.85(8) . . ?
C16 N3 C29 119.89(9) . . ?
C30 N4 N3 119.74(9) . . ?
C17 C16 N3 120.27(10) . . ?
C17 C16 C21 120.77(10) . . ?
C21 C16 N3 118.84(10) . . ?
C16 C17 H17 120.0 . . ?
C18 C17 C16 120.07(11) . . ?
C18 C17 H17 120.0 . . ?
C17 C18 H18 119.9 . . ?
C17 C18 C19 120.27(11) . . ?
C19 C18 H18 119.9 . . ?
C18 C19 H19 120.3 . . ?
C20 C19 C18 119.48(10) . . ?
C20 C19 H19 120.3 . . ?
C19 C20 H20 119.2 . . ?
C19 C20 C21 121.66(11) . . ?
C21 C20 H20 119.2 . . ?
C16 C21 C20 117.73(10) . . ?
C16 C21 C22 123.39(10) . . ?
C20 C21 C22 118.88(10) . . ?
C21 C22 H22 115.5 . . ?
C23 C22 C21 128.96(10) . . ?
C23 C22 H22 115.5 . . ?
C22 C23 H23 116.2 . . ?
C22 C23 C24 127.51(10) . . ?
C24 C23 H23 116.2 . . ?
C25 C24 C23 119.25(10) . . ?
C29 C24 C23 123.00(10) . . ?
C29 C24 C25 117.72(10) . . ?
C24 C25 H25 119.4 . . ?
C26 C25 C24 121.22(11) . . ?
C26 C25 H25 119.4 . . ?
C25 C26 H26 119.9 . . ?
C25 C26 C27 120.19(11) . . ?
C27 C26 H26 119.9 . . ?
C26 C27 H27 120.2 . . ?
C28 C27 C26 119.69(11) . . ?
C28 C27 H27 120.2 . . ?
C27 C28 H28 119.9 . . ?
C27 C28 C29 120.16(10) . . ?
C29 C28 H28 119.9 . . ?
C24 C29 N3 119.36(10) . . ?
C28 C29 N3 119.72(10) . . ?
C28 C29 C24 120.89(10) . . ?
N4 C30 C30 117.94(12) . 2_666 ?
N4 C30 H30 121.0 . . ?
C30 C30 H30 121.0 2_666 . ?

loop_
_geom_bond_atom_site_label_1
_geom_bond_atom_site_label_2
_geom_bond_distance
_geom_bond_site_symmetry_2
_geom_bond_publ_flag
N1 N2 1.3741(12) . ?
N1 C1 1.4278(13) . ?
N1 C14 1.4335(14) . ?
N2 C15 1.2904(13) . ?
C1 C2 1.3885(15) . ?
C1 C6 1.4052(15) . ?
C2 H2 0.9500 . ?
C2 C3 1.3899(15) . ?
C3 H3 0.9500 . ?
C3 C4 1.3891(17) . ?
C4 H4 0.9500 . ?
C4 C5 1.3840(18) . ?
C5 H5 0.9500 . ?
C5 C6 1.4031(15) . ?
C6 C7 1.4637(16) . ?
C7 H7 0.9500 . ?
C7 C8 1.3426(17) . ?
C8 H8 0.9500 . ?
C8 C9 1.4647(16) . ?
C9 C10 1.4051(16) . ?
C9 C14 1.4017(15) . ?
C10 H10 0.9500 . ?
C10 C11 1.3840(19) . ?
C11 H11 0.9500 . ?
C11 C12 1.3900(18) . ?
C12 H12 0.9500 . ?
C12 C13 1.3852(16) . ?
C13 H13 0.9500 . ?
C13 C14 1.3957(16) . ?
C15 C15 1.444(2) 2_756 ?
C15 H15 0.9500 . ?
N3 N4 1.3672(12) . ?
N3 C16 1.4214(13) . ?
N3 C29 1.4283(14) . ?
N4 C30 1.2924(13) . ?
C16 C17 1.3910(16) . ?
C16 C21 1.4034(15) . ?
C17 H17 0.9500 . ?
C17 C18 1.3883(16) . ?
C18 H18 0.9500 . ?
C18 C19 1.3913(17) . ?
C19 H19 0.9500 . ?
C19 C20 1.3810(17) . ?
C20 H20 0.9500 . ?
C20 C21 1.4078(15) . ?
C21 C22 1.4596(16) . ?
C22 H22 0.9500 . ?
C22 C23 1.3427(16) . ?
C23 H23 0.9500 . ?
C23 C24 1.4622(16) . ?
C24 C25 1.4038(16) . ?
C24 C29 1.4006(15) . ?
C25 H25 0.9500 . ?
C25 C26 1.3836(17) . ?
C26 H26 0.9500 . ?
C26 C27 1.3892(17) . ?
C27 H27 0.9500 . ?
C27 C28 1.3845(16) . ?
C28 H28 0.9500 . ?
C28 C29 1.3945(16) . ?
C30 C30 1.440(2) 2_666 ?
C30 H30 0.9500 . ?

loop_
_geom_torsion_atom_site_label_1
_geom_torsion_atom_site_label_2
_geom_torsion_atom_site_label_3
_geom_torsion_atom_site_label_4
_geom_torsion
_geom_torsion_site_symmetry_1
_geom_torsion_site_symmetry_2
_geom_torsion_site_symmetry_3
_geom_torsion_site_symmetry_4
_geom_torsion_publ_flag
N1 N2 C15 C15 176.12(11) . . . 2_756 ?
N1 C1 C2 C3 175.58(10) . . . . ?
N1 C1 C6 C5 -174.58(9) . . . . ?
N1 C1 C6 C7 4.42(15) . . . . ?
N2 N1 C1 C2 -37.79(13) . . . . ?
N2 N1 C1 C6 139.26(10) . . . . ?
N2 N1 C14 C9 -140.36(10) . . . . ?
N2 N1 C14 C13 40.07(14) . . . . ?
C1 N1 N2 C15 173.70(9) . . . . ?
C1 N1 C14 C9 70.53(12) . . . . ?
C1 N1 C14 C13 -109.03(11) . . . . ?
C1 C2 C3 C4 -0.54(16) . . . . ?
C1 C6 C7 C8 30.31(18) . . . . ?
C2 C1 C6 C5 2.44(15) . . . . ?
C2 C1 C6 C7 -178.57(10) . . . . ?
C2 C3 C4 C5 1.32(17) . . . . ?
C3 C4 C5 C6 -0.21(17) . . . . ?
C4 C5 C6 C1 -1.64(16) . . . . ?
C4 C5 C6 C7 179.33(10) . . . . ?
C5 C6 C7 C8 -150.71(12) . . . . ?
C6 C1 C2 C3 -1.39(16) . . . . ?
C6 C7 C8 C9 2.05(19) . . . . ?
C7 C8 C9 C10 145.10(12) . . . . ?
C7 C8 C9 C14 -31.65(17) . . . . ?
C8 C9 C10 C11 -175.18(10) . . . . ?
C8 C9 C14 N1 -6.63(15) . . . . ?
C8 C9 C14 C13 172.94(10) . . . . ?
C9 C10 C11 C12 0.72(17) . . . . ?
C10 C9 C14 N1 176.58(9) . . . . ?
C10 C9 C14 C13 -3.85(15) . . . . ?
C10 C11 C12 C13 -1.09(17) . . . . ?
C11 C12 C13 C14 -1.03(17) . . . . ?
C12 C13 C14 N1 -176.88(10) . . . . ?
C12 C13 C14 C9 3.56(16) . . . . ?
C14 N1 N2 C15 23.72(15) . . . . ?
C14 N1 C1 C2 114.31(11) . . . . ?
C14 N1 C1 C6 -68.64(12) . . . . ?
C14 C9 C10 C11 1.73(16) . . . . ?
N3 N4 C30 C30 175.33(12) . . . 2_666 ?
N3 C16 C17 C18 174.99(11) . . . . ?
N3 C16 C21 C20 -174.37(10) . . . . ?
N3 C16 C21 C22 4.80(16) . . . . ?
N4 N3 C16 C17 -47.92(14) . . . . ?
N4 N3 C16 C21 128.08(11) . . . . ?
N4 N3 C29 C24 -126.65(11) . . . . ?
N4 N3 C29 C28 51.60(15) . . . . ?
C16 N3 N4 C30 -177.58(10) . . . . ?
C16 N3 C29 C24 67.48(14) . . . . ?
C16 N3 C29 C28 -114.27(12) . . . . ?
C16 C17 C18 C19 -0.17(18) . . . . ?
C16 C21 C22 C23 27.10(19) . . . . ?
C17 C16 C21 C20 1.61(16) . . . . ?
C17 C16 C21 C22 -179.22(11) . . . . ?
C17 C18 C19 C20 0.53(18) . . . . ?
C18 C19 C20 C21 0.20(17) . . . . ?
C19 C20 C21 C16 -1.25(16) . . . . ?
C19 C20 C21 C22 179.54(11) . . . . ?
C20 C21 C22 C23 -153.74(12) . . . . ?
C21 C16 C17 C18 -0.93(17) . . . . ?
C21 C22 C23 C24 1.9(2) . . . . ?
C22 C23 C24 C25 150.19(12) . . . . ?
C22 C23 C24 C29 -27.80(18) . . . . ?
C23 C24 C25 C26 -176.12(11) . . . . ?
C23 C24 C29 N3 -7.72(16) . . . . ?
C23 C24 C29 C28 174.05(10) . . . . ?
C24 C25 C26 C27 1.10(18) . . . . ?
C25 C24 C29 N3 174.27(10) . . . . ?
C25 C24 C29 C28 -3.96(16) . . . . ?
C25 C26 C27 C28 -2.22(18) . . . . ?
C26 C27 C28 C29 0.24(17) . . . . ?
C27 C28 C29 N3 -175.30(10) . . . . ?
C27 C28 C29 C24 2.92(17) . . . . ?
C29 N3 N4 C30 15.91(16) . . . . ?
C29 N3 C16 C17 119.17(12) . . . . ?
C29 N3 C16 C21 -64.83(14) . . . . ?
C29 C24 C25 C26 1.97(17) . . . . ?
